data_4021118
loop_
_publ_author_name
'Veejendra K. Yadav'
'Govindaraji Senthil'
'Latika Singh'
'Masood Parvez'

_publ_section_title
;
 On the Reaction of 1-Oxa-4-thiaspiro[4.5]decan-7-one
 with PhLi. A Reinvestigation
;
_journal_name_full 'Journal of Organic Chemistry'
_journal_page_first 8131
_journal_page_last 8132
_journal_paper_doi 10.1021/jo0489364
_journal_volume 69
_journal_year 2004
_chemical_formula_sum 'C15 H16 N2 O7 S'
_chemical_formula_weight 368.36
_space_group_IT_number 19
_symmetry_cell_setting orthorhombic
_symmetry_space_group_name_Hall 'P 2ac 2ab'
_symmetry_space_group_name_H-M 'P 21 21 21'
_cell_angle_alpha 90.00
_cell_angle_beta 90.00
_cell_angle_gamma 90.00
_cell_formula_units_Z 4
_cell_length_a 11.139(3)
_cell_length_b 19.0730(10)
_cell_length_c 7.8480(10)
_cell_measurement_temperature 293(2)
_cell_volume 1667.3(5)
_diffrn_ambient_temperature 293(2)
_exptl_crystal_density_diffrn 1.467
_cod_depositor_comments
;
The following automatic conversions were performed:
'_symmetry_cell_setting' value 'Orthorhombic' changed to 'orthorhombic'
according to '/home/saulius/struct/CIF-dictionaries/cif_core.dic'
dictionary named 'cif_core.dic' version 2.4.1 from 2010-06-29.

Automatic conversion script
Id: cif_fix_enum 1527 2010-12-29 10:47:43Z saulius 
;
_cod_database_code 4021118

loop_
_symmetry_equiv_pos_as_xyz
'x, y, z'
'-x+1/2, -y, z+1/2'
'x+1/2, -y+1/2, -z'
'-x, y+1/2, -z+1/2'

loop_
_atom_site_label
_atom_site_type_symbol
_atom_site_fract_x
_atom_site_fract_y
_atom_site_fract_z
_atom_site_U_iso_or_equiv
_atom_site_adp_type
_atom_site_occupancy
_atom_site_symmetry_multiplicity
_atom_site_calc_flag
_atom_site_refinement_flags
_atom_site_disorder_assembly
_atom_site_disorder_group
S1 S 0.35312(8) 0.95854(4) 1.03211(10) 0.0649(3) Uani 1 1 d . B .
O1 O 0.54849(19) 0.88733(11) 1.1048(2) 0.0611(5) Uani 1 1 d . . .
O2 O 0.59197(18) 0.80888(9) 0.6010(2) 0.0501(5) Uani 1 1 d . . .
O3 O 0.7663(2) 0.75199(12) 0.6413(3) 0.0727(7) Uani 1 1 d . . .
O4 O 0.5077(3) 0.55393(11) -0.0224(3) 0.0774(7) Uani 1 1 d . . .
O5 O 0.5889(2) 0.63303(13) -0.1811(2) 0.0708(6) Uani 1 1 d . . .
O6 O 0.8377(3) 0.80496(14) 0.0864(3) 0.0854(8) Uani 1 1 d . . .
O7 O 0.7890(2) 0.84314(11) 0.3347(3) 0.0765(7) Uani 1 1 d . . .
N1 N 0.5594(2) 0.60934(12) -0.0429(3) 0.0545(6) Uani 1 1 d . . .
N2 N 0.7813(2) 0.80089(12) 0.2198(3) 0.0565(6) Uani 1 1 d . . .
C1 C 0.3681(3) 0.91969(19) 1.2406(4) 0.0712(9) Uani 1 1 d . . .
H1A H 0.3950 0.9541 1.3233 0.085 Uiso 1 1 calc R A 1
H1B H 0.2925 0.8999 1.2786 0.085 Uiso 1 1 calc R A 1
C2 C 0.4609(6) 0.8632(4) 1.2158(8) 0.064(2) Uani 0.604(14) 1 d P B 1
H2A H 0.4969 0.8512 1.3245 0.076 Uiso 0.604(14) 1 calc PR B 1
H2B H 0.4233 0.8215 1.1695 0.076 Uiso 0.604(14) 1 calc PR B 1
C2' C 0.4976(10) 0.9068(7) 1.2559(10) 0.064(3) Uani 0.396(14) 1 d P B 2
H2'1 H 0.5366 0.9491 1.2966 0.077 Uiso 0.396(14) 1 calc PR B 2
H2'2 H 0.5111 0.8702 1.3395 0.077 Uiso 0.396(14) 1 calc PR B 2
C3 C 0.5019(3) 0.92545(13) 0.9642(3) 0.0480(6) Uani 1 1 d . B .
C4 C 0.4905(3) 0.87606(14) 0.8121(3) 0.0528(7) Uani 1 1 d . . .
H4A H 0.4439 0.8352 0.8446 0.063 Uiso 1 1 calc R B .
H4B H 0.4485 0.8997 0.7203 0.063 Uiso 1 1 calc R . .
C5 C 0.6122(3) 0.85325(12) 0.7512(3) 0.0479(6) Uani 1 1 d . B .
H5 H 0.6516 0.8257 0.8404 0.057 Uiso 1 1 calc R . .
C6 C 0.6904(3) 0.91456(14) 0.7038(4) 0.0566(7) Uani 1 1 d . . .
H6A H 0.6538 0.9405 0.6110 0.068 Uiso 1 1 calc R B .
H6B H 0.7682 0.8979 0.6658 0.068 Uiso 1 1 calc R . .
C7 C 0.7061(3) 0.96232(15) 0.8573(4) 0.0627(8) Uani 1 1 d . B .
H7A H 0.7489 0.9374 0.9462 0.075 Uiso 1 1 calc R . .
H7B H 0.7535 1.0028 0.8251 0.075 Uiso 1 1 calc R . .
C8 C 0.5857(3) 0.98637(13) 0.9248(4) 0.0569(7) Uani 1 1 d . . .
H8A H 0.5480 1.0167 0.8412 0.068 Uiso 1 1 calc R B .
H8B H 0.5982 1.0136 1.0277 0.068 Uiso 1 1 calc R . .
C9 C 0.6786(3) 0.76416(13) 0.5593(3) 0.0501(6) Uani 1 1 d . . .
C10 C 0.6468(3) 0.72680(12) 0.3967(3) 0.0474(6) Uani 1 1 d . . .
C11 C 0.5676(3) 0.67133(15) 0.4060(3) 0.0589(7) Uani 1 1 d . . .
H11 H 0.5330 0.6598 0.5101 0.071 Uiso 1 1 calc R . .
C12 C 0.5392(3) 0.63266(14) 0.2627(3) 0.0575(7) Uani 1 1 d . . .
H12 H 0.4866 0.5949 0.2699 0.069 Uiso 1 1 calc R . .
C13 C 0.5896(3) 0.65081(12) 0.1096(3) 0.0460(6) Uani 1 1 d . . .
C14 C 0.6693(3) 0.70500(12) 0.0925(3) 0.0461(6) Uani 1 1 d . . .
H14 H 0.7031 0.7162 -0.0124 0.055 Uiso 1 1 calc R . .
C15 C 0.6972(3) 0.74239(12) 0.2386(3) 0.0447(6) Uani 1 1 d . . .

loop_
_atom_site_aniso_label
_atom_site_aniso_U_11
_atom_site_aniso_U_22
_atom_site_aniso_U_33
_atom_site_aniso_U_23
_atom_site_aniso_U_13
_atom_site_aniso_U_12
S1 0.0718(5) 0.0657(4) 0.0571(4) -0.0059(3) -0.0019(4) 0.0115(4)
O1 0.0759(13) 0.0662(12) 0.0411(9) 0.0103(9) 0.0027(9) 0.0151(10)
O2 0.0736(12) 0.0433(9) 0.0335(8) -0.0083(7) -0.0042(8) 0.0008(8)
O3 0.0929(17) 0.0681(13) 0.0570(12) -0.0114(10) -0.0219(12) 0.0169(12)
O4 0.1201(19) 0.0545(12) 0.0576(12) -0.0091(10) -0.0118(13) -0.0236(12)
O5 0.0893(16) 0.0889(16) 0.0341(10) -0.0049(10) 0.0029(10) -0.0114(13)
O6 0.1004(18) 0.0880(16) 0.0678(14) -0.0037(12) 0.0263(14) -0.0375(14)
O7 0.1075(19) 0.0542(11) 0.0677(14) -0.0136(10) 0.0087(13) -0.0236(12)
N1 0.0722(15) 0.0514(12) 0.0398(11) -0.0050(10) -0.0031(11) 0.0023(11)
N2 0.0729(16) 0.0454(11) 0.0513(13) 0.0013(10) 0.0023(12) -0.0099(11)
C1 0.078(2) 0.085(2) 0.0504(16) -0.0064(16) 0.0096(16) 0.0006(18)
C2 0.082(4) 0.066(4) 0.043(3) 0.009(3) 0.007(2) 0.005(3)
C2' 0.082(6) 0.072(7) 0.037(4) -0.001(4) 0.000(4) 0.017(5)
C3 0.0663(16) 0.0415(12) 0.0361(11) -0.0011(10) -0.0040(12) 0.0047(11)
C4 0.0701(19) 0.0466(14) 0.0418(13) -0.0061(11) -0.0008(12) -0.0048(13)
C5 0.0746(18) 0.0389(12) 0.0302(11) -0.0044(10) -0.0027(11) -0.0007(11)
C6 0.0734(19) 0.0480(14) 0.0483(14) -0.0038(12) 0.0097(14) -0.0082(13)
C7 0.080(2) 0.0509(15) 0.0577(17) -0.0115(13) 0.0052(15) -0.0168(14)
C8 0.085(2) 0.0388(12) 0.0471(15) -0.0072(11) -0.0002(14) -0.0040(13)
C9 0.0754(19) 0.0393(12) 0.0357(12) -0.0012(10) -0.0023(13) -0.0010(12)
C10 0.0708(17) 0.0357(11) 0.0358(11) -0.0007(9) -0.0012(12) 0.0018(11)
C11 0.089(2) 0.0522(15) 0.0356(12) 0.0012(11) 0.0089(13) -0.0144(14)
C12 0.084(2) 0.0466(14) 0.0419(14) -0.0004(11) 0.0053(13) -0.0186(14)
C13 0.0675(16) 0.0376(11) 0.0330(11) -0.0012(10) -0.0021(11) 0.0001(11)
C14 0.0637(16) 0.0403(11) 0.0341(11) 0.0026(10) 0.0044(11) 0.0036(11)
C15 0.0583(15) 0.0344(11) 0.0413(12) 0.0023(10) 0.0023(11) -0.0007(10)

loop_
_geom_bond_atom_site_label_1
_geom_bond_atom_site_label_2
_geom_bond_distance
_geom_bond_site_symmetry_2
_geom_bond_publ_flag
S1 C1 1.804(3) . ?
S1 C3 1.852(3) . ?
O1 C2' 1.366(8) . ?
O1 C2 1.387(6) . ?
O1 C3 1.419(3) . ?
O2 C9 1.329(3) . ?
O2 C5 1.468(3) . ?
O3 C9 1.192(4) . ?
O4 N1 1.214(3) . ?
O5 N1 1.220(3) . ?
O6 N2 1.224(3) . ?
O7 N2 1.212(3) . ?
N1 C13 1.473(3) . ?
N2 C15 1.464(3) . ?
C1 C2' 1.468(11) . ?
C1 C2 1.505(7) . ?
C3 C8 1.522(4) . ?
C3 C4 1.526(3) . ?
C4 C5 1.501(4) . ?
C5 C6 1.505(4) . ?
C6 C7 1.520(4) . ?
C7 C8 1.513(5) . ?
C9 C10 1.504(3) . ?
C10 C11 1.379(4) . ?
C10 C15 1.394(4) . ?
C11 C12 1.382(4) . ?
C12 C13 1.371(4) . ?
C13 C14 1.369(4) . ?
C14 C15 1.386(3) . ?
